data_2236032
loop_
_publ_author_name
'Mughal, Shumaila Younas'
'Khan, Islam Ullah'
'Harrison, William T. A.'
'Khan, Muneeb Hayat'
'Arshad, Muhammad Nadeem'

_publ_section_title
;
 2,5-Dichloro-<i>N</i>-(3-methylphenyl)benzenesulfonamide
;
_journal_coeditor_code XU5591
_journal_issue 8
_journal_name_full 'Acta Crystallographica Section E'
_journal_page_first o2476
_journal_paper_doi 10.1107/S1600536812032023
_journal_volume 68
_journal_year 2012
_chemical_formula_iupac 'C13 H11 Cl2 N O2 S'
_chemical_formula_moiety 'C13 H11 Cl2 N O2 S'
_chemical_formula_sum 'C13 H11 Cl2 N O2 S'
_chemical_formula_weight 316.19
_chemical_name_systematic
;
2,5-Dichloro-<i>N</i>-(3-methylphenyl)benzenesulfonamide
;
_space_group_IT_number 14
_symmetry_cell_setting monoclinic
_symmetry_space_group_name_Hall '-P 2yn'
_symmetry_space_group_name_H-M 'P 1 21/n 1'
_atom_sites_solution_hydrogens geom
_atom_sites_solution_primary direct
_atom_sites_solution_secondary difmap
_audit_creation_method SHELXL-97
_cell_angle_alpha 90.00
_cell_angle_beta 100.588(3)
_cell_angle_gamma 90.00
_cell_formula_units_Z 4
_cell_length_a 9.0361(10)
_cell_length_b 11.6937(11)
_cell_length_c 13.6904(15)
_cell_measurement_reflns_used 4545
_cell_measurement_temperature 296(2)
_cell_measurement_theta_max 27.46
_cell_measurement_theta_min 2.51
_cell_volume 1422.0(3)
_computing_cell_refinement 'SAINT (Bruker, 2007)'
_computing_data_collection 'APEX2 (Bruker, 2007)'
_computing_data_reduction 'SAINT (Bruker, 2007)'
_computing_molecular_graphics 'ORTEP-3 (Farrugia, 1997)'
_computing_publication_material 'SHELXL97 (Sheldrick, 2008)'
_computing_structure_refinement 'SHELXL97 (Sheldrick, 2008)'
_computing_structure_solution 'SHELXS97 (Sheldrick, 2008)'
_diffrn_ambient_temperature 296(2)
_diffrn_measured_fraction_theta_full 0.973
_diffrn_measured_fraction_theta_max 0.973
_diffrn_measurement_device_type 'Bruker APEXII CCD'
_diffrn_measurement_method \w
_diffrn_radiation_monochromator graphite
_diffrn_radiation_source 'fine-focus sealed tube'
_diffrn_radiation_type MoK\a
_diffrn_radiation_wavelength 0.71073
_diffrn_reflns_av_R_equivalents 0.0325
_diffrn_reflns_av_sigmaI/netI 0.0457
_diffrn_reflns_limit_h_max 10
_diffrn_reflns_limit_h_min -5
_diffrn_reflns_limit_k_max 7
_diffrn_reflns_limit_k_min -13
_diffrn_reflns_limit_l_max 16
_diffrn_reflns_limit_l_min -16
_diffrn_reflns_number 4252
_diffrn_reflns_theta_full 25.50
_diffrn_reflns_theta_max 25.50
_diffrn_reflns_theta_min 2.31
_diffrn_standards_decay_% 0
_exptl_absorpt_coefficient_mu 0.599
_exptl_absorpt_correction_type none
_exptl_crystal_colour colourless
_exptl_crystal_density_diffrn 1.477
_exptl_crystal_density_method 'not measured'
_exptl_crystal_description prism
_exptl_crystal_F_000 648
_exptl_crystal_size_max 0.41
_exptl_crystal_size_mid 0.32
_exptl_crystal_size_min 0.26
_refine_diff_density_max 0.546
_refine_diff_density_min -0.460
_refine_ls_extinction_method none
_refine_ls_goodness_of_fit_ref 1.063
_refine_ls_hydrogen_treatment constr
_refine_ls_matrix_type full
_refine_ls_number_parameters 173
_refine_ls_number_reflns 2566
_refine_ls_number_restraints 0
_refine_ls_restrained_S_all 1.063
_refine_ls_R_factor_all 0.0635
_refine_ls_R_factor_gt 0.0520
_refine_ls_shift/su_max 0.000
_refine_ls_shift/su_mean 0.000
_refine_ls_structure_factor_coef Fsqd
_refine_ls_weighting_details 'calc w=1/[\s^2^(Fo^2^)+(0.1006P)^2^+0.1252P] where P=(Fo^2^+2Fc^2^)/3'
_refine_ls_weighting_scheme calc
_refine_ls_wR_factor_gt 0.1456
_refine_ls_wR_factor_ref 0.1588
_reflns_number_gt 2019
_reflns_number_total 2566
_reflns_threshold_expression I>2\s(I)
_cod_data_source_file xu5591.cif
_cod_data_source_block I
_cod_original_sg_symbol_H-M 'P 21/n'
_cod_database_code 2236032
_cod_database_fobs_code 2236032

loop_
_symmetry_equiv_pos_as_xyz
'x, y, z'
'-x+1/2, y+1/2, -z+1/2'
'-x, -y, -z'
'x-1/2, -y-1/2, z-1/2'

loop_
_atom_site_type_symbol
_atom_site_label
_atom_site_fract_x
_atom_site_fract_y
_atom_site_fract_z
_atom_site_U_iso_or_equiv
_atom_site_adp_type
_atom_site_calc_flag
_atom_site_refinement_flags
_atom_site_occupancy
_atom_site_symmetry_multiplicity
C C1 0.6508(3) 0.2746(2) 0.5229(2) 0.0434(6) Uani d . 1 1
C C2 0.7492(3) 0.3602(2) 0.5641(2) 0.0518(7) Uani d . 1 1
H H2 0.8171 0.3473 0.6229 0.062 Uiso calc R 1 1
C C3 0.7453(4) 0.4650(3) 0.5166(3) 0.0600(9) Uani d . 1 1
C C4 0.6466(4) 0.4856(3) 0.4299(3) 0.0662(9) Uani d . 1 1
H H4 0.6460 0.5562 0.3985 0.079 Uiso calc R 1 1
C C5 0.5481(4) 0.4010(3) 0.3895(3) 0.0614(8) Uani d . 1 1
H H5 0.4805 0.4145 0.3308 0.074 Uiso calc R 1 1
C C6 0.5494(3) 0.2971(2) 0.4355(2) 0.0455(7) Uani d . 1 1
C C7 0.4253(3) 0.1890(2) 0.66797(19) 0.0412(6) Uani d . 1 1
C C8 0.2706(3) 0.1896(3) 0.6440(2) 0.0558(8) Uani d . 1 1
H H8 0.2211 0.1433 0.5930 0.067 Uiso calc R 1 1
C C9 0.1896(4) 0.2589(4) 0.6959(3) 0.0667(9) Uani d . 1 1
H H9 0.0851 0.2590 0.6800 0.080 Uiso calc R 1 1
C C10 0.2613(4) 0.3283(3) 0.7712(3) 0.0585(8) Uani d . 1 1
H H10 0.2053 0.3753 0.8054 0.070 Uiso calc R 1 1
C C11 0.4159(3) 0.3281(3) 0.7957(2) 0.0500(7) Uani d . 1 1
C C12 0.4979(3) 0.2580(3) 0.7441(2) 0.0450(7) Uani d . 1 1
H H12 0.6025 0.2573 0.7606 0.054 Uiso calc R 1 1
C C13 0.4965(4) 0.4020(4) 0.8794(3) 0.0768(11) Uani d . 1 1
H H13A 0.6001 0.3789 0.8961 0.115 Uiso calc R 1 1
H H13B 0.4496 0.3934 0.9364 0.115 Uiso calc R 1 1
H H13C 0.4912 0.4806 0.8588 0.115 Uiso calc R 1 1
S S1 0.66516(7) 0.13999(6) 0.58357(5) 0.0423(3) Uani d . 1 1
N N1 0.5049(3) 0.1135(2) 0.61442(17) 0.0453(6) Uani d . 1 1
H H1 0.4508 0.0653 0.5765 0.054 Uiso d R 1 1
O O1 0.6848(2) 0.05302(16) 0.51318(15) 0.0499(5) Uani d . 1 1
O O2 0.7776(2) 0.15261(18) 0.67029(16) 0.0548(6) Uani d . 1 1
Cl Cl1 0.42138(9) 0.19405(7) 0.38259(6) 0.0597(3) Uani d . 1 1
Cl Cl2 0.86761(14) 0.57071(9) 0.57067(10) 0.0941(4) Uani d . 1 1

loop_
_atom_site_aniso_label
_atom_site_aniso_U_11
_atom_site_aniso_U_22
_atom_site_aniso_U_33
_atom_site_aniso_U_12
_atom_site_aniso_U_13
_atom_site_aniso_U_23
C1 0.0399(15) 0.0476(15) 0.0414(15) 0.0030(12) 0.0040(12) -0.0048(12)
C2 0.0420(16) 0.0568(18) 0.0538(19) -0.0010(13) 0.0014(13) -0.0093(14)
C3 0.0599(19) 0.0472(18) 0.076(2) -0.0077(14) 0.0209(18) -0.0136(16)
C4 0.087(2) 0.0502(19) 0.065(2) 0.0030(17) 0.024(2) 0.0066(16)
C5 0.070(2) 0.061(2) 0.0507(19) 0.0029(16) 0.0039(16) 0.0112(15)
C6 0.0462(16) 0.0493(16) 0.0382(15) 0.0026(12) 0.0006(12) -0.0016(12)
C7 0.0460(15) 0.0441(15) 0.0312(14) -0.0006(11) 0.0012(11) 0.0037(11)
C8 0.0439(17) 0.071(2) 0.0488(18) -0.0107(14) -0.0007(14) -0.0142(15)
C9 0.0389(17) 0.093(3) 0.066(2) -0.0041(16) 0.0035(15) -0.0102(19)
C10 0.0505(18) 0.069(2) 0.058(2) 0.0003(15) 0.0148(16) -0.0098(16)
C11 0.0496(17) 0.0591(18) 0.0402(16) -0.0040(13) 0.0053(13) -0.0038(13)
C12 0.0409(15) 0.0536(17) 0.0368(14) -0.0033(12) -0.0024(12) -0.0035(12)
C13 0.070(2) 0.085(3) 0.072(2) -0.0048(19) 0.0063(19) -0.038(2)
S1 0.0405(4) 0.0450(4) 0.0364(4) 0.0049(3) -0.0060(3) -0.0037(3)
N1 0.0494(14) 0.0462(13) 0.0369(13) -0.0051(10) -0.0008(10) -0.0077(10)
O1 0.0494(11) 0.0508(12) 0.0460(11) 0.0072(9) 0.0000(9) -0.0093(9)
O2 0.0464(12) 0.0668(14) 0.0420(12) 0.0069(9) -0.0158(9) -0.0045(9)
Cl1 0.0523(5) 0.0712(6) 0.0468(5) -0.0060(4) -0.0143(3) 0.0039(3)
Cl2 0.1001(8) 0.0623(6) 0.1198(10) -0.0296(5) 0.0204(7) -0.0255(6)

loop_
_atom_type_symbol
_atom_type_description
_atom_type_scat_dispersion_real
_atom_type_scat_dispersion_imag
_atom_type_scat_source
C C 0.0033 0.0016 'International Tables Vol C Tables 4.2.6.8 and 6.1.1.4'
H H 0.0000 0.0000 'International Tables Vol C Tables 4.2.6.8 and 6.1.1.4'
N N 0.0061 0.0033 'International Tables Vol C Tables 4.2.6.8 and 6.1.1.4'
O O 0.0106 0.0060 'International Tables Vol C Tables 4.2.6.8 and 6.1.1.4'
S S 0.1246 0.1234 'International Tables Vol C Tables 4.2.6.8 and 6.1.1.4'
Cl Cl 0.1484 0.1585 'International Tables Vol C Tables 4.2.6.8 and 6.1.1.4'

loop_
_geom_angle_atom_site_label_1
_geom_angle_atom_site_label_2
_geom_angle_atom_site_label_3
_geom_angle
C2 C1 C6 119.0(3)
C2 C1 S1 117.6(2)
C6 C1 S1 123.4(2)
C3 C2 C1 119.2(3)
C3 C2 H2 120.4
C1 C2 H2 120.4
C4 C3 C2 121.3(3)
C4 C3 Cl2 120.5(3)
C2 C3 Cl2 118.1(3)
C3 C4 C5 119.4(3)
C3 C4 H4 120.3
C5 C4 H4 120.3
C6 C5 C4 120.3(3)
C6 C5 H5 119.9
C4 C5 H5 119.9
C5 C6 C1 120.8(3)
C5 C6 Cl1 118.5(2)
C1 C6 Cl1 120.7(2)
C8 C7 C12 119.8(3)
C8 C7 N1 117.9(3)
C12 C7 N1 122.3(3)
C9 C8 C7 119.5(3)
C9 C8 H8 120.2
C7 C8 H8 120.2
C8 C9 C10 120.9(3)
C8 C9 H9 119.6
C10 C9 H9 119.6
C11 C10 C9 120.0(3)
C11 C10 H10 120.0
C9 C10 H10 120.0
C10 C11 C12 119.4(3)
C10 C11 C13 120.8(3)
C12 C11 C13 119.8(3)
C11 C12 C7 120.3(3)
C11 C12 H12 119.8
C7 C12 H12 119.8
C11 C13 H13A 109.5
C11 C13 H13B 109.5
H13A C13 H13B 109.5
C11 C13 H13C 109.5
H13A C13 H13C 109.5
H13B C13 H13C 109.5
O2 S1 O1 118.51(12)
O2 S1 N1 109.86(13)
O1 S1 N1 105.52(12)
O2 S1 C1 106.17(13)
O1 S1 C1 108.81(13)
N1 S1 C1 107.55(13)
C7 N1 S1 125.4(2)
C7 N1 H1 115.7
S1 N1 H1 114.1

loop_
_geom_bond_atom_site_label_1
_geom_bond_atom_site_label_2
_geom_bond_distance
C1 C2 1.388(4)
C1 C6 1.392(4)
C1 S1 1.773(3)
C2 C3 1.385(4)
C2 H2 0.9300
C3 C4 1.369(5)
C3 Cl2 1.732(3)
C4 C5 1.377(5)
C4 H4 0.9300
C5 C6 1.367(4)
C5 H5 0.9300
C6 Cl1 1.734(3)
C7 C8 1.376(4)
C7 C12 1.384(4)
C7 N1 1.425(4)
C8 C9 1.374(5)
C8 H8 0.9300
C9 C10 1.376(5)
C9 H9 0.9300
C10 C11 1.375(5)
C10 H10 0.9300
C11 C12 1.384(4)
C11 C13 1.510(4)
C12 H12 0.9300
C13 H13A 0.9600
C13 H13B 0.9600
C13 H13C 0.9600
S1 O2 1.421(2)
S1 O1 1.434(2)
S1 N1 1.611(3)
N1 H1 0.8562

loop_
_geom_hbond_atom_site_label_D
_geom_hbond_atom_site_label_H
_geom_hbond_atom_site_label_A
_geom_hbond_site_symmetry_A
_geom_hbond_distance_DH
_geom_hbond_distance_HA
_geom_hbond_distance_DA
_geom_hbond_angle_DHA
N1 H1 O1 3_656 0.86 2.09 2.946(3) 178
C12 H12 O2 . 0.93 2.50 3.141(3) 126

loop_
_geom_torsion_atom_site_label_1
_geom_torsion_atom_site_label_2
_geom_torsion_atom_site_label_3
_geom_torsion_atom_site_label_4
_geom_torsion
C6 C1 C2 C3 -0.7(4)
S1 C1 C2 C3 177.4(2)
C1 C2 C3 C4 -0.1(5)
C1 C2 C3 Cl2 179.1(2)
C2 C3 C4 C5 0.6(5)
Cl2 C3 C4 C5 -178.6(3)
C3 C4 C5 C6 -0.2(5)
C4 C5 C6 C1 -0.6(5)
C4 C5 C6 Cl1 179.1(3)
C2 C1 C6 C5 1.1(4)
S1 C1 C6 C5 -176.9(2)
C2 C1 C6 Cl1 -178.6(2)
S1 C1 C6 Cl1 3.4(4)
C12 C7 C8 C9 0.1(5)
N1 C7 C8 C9 178.2(3)
C7 C8 C9 C10 0.4(6)
C8 C9 C10 C11 -0.5(6)
C9 C10 C11 C12 0.1(5)
C9 C10 C11 C13 -178.8(4)
C10 C11 C12 C7 0.3(5)
C13 C11 C12 C7 179.3(3)
C8 C7 C12 C11 -0.4(4)
N1 C7 C12 C11 -178.4(3)
C2 C1 S1 O2 3.2(3)
C6 C1 S1 O2 -178.7(2)
C2 C1 S1 O1 -125.3(2)
C6 C1 S1 O1 52.7(3)
C2 C1 S1 N1 120.8(2)
C6 C1 S1 N1 -61.1(3)
C8 C7 N1 S1 144.7(2)
C12 C7 N1 S1 -37.2(4)
O2 S1 N1 C7 63.7(2)
O1 S1 N1 C7 -167.5(2)
C1 S1 N1 C7 -51.4(2)

loop_
_cod_related_entry_id
_cod_related_entry_database
_cod_related_entry_code
1 ChemSpider 2674220
